data_1518158
loop_
_publ_author_name
'Luge, R.'
'Hoppe, R.'

_publ_section_title
;
 Neue oxoferrate(III) der alkalimetalle: Cs2Na10[(FeO3)4]
;
_journal_name_full 'Revue de Chimie Minerale'
_journal_page_first 201
_journal_page_last 216
_journal_volume 23
_journal_year 1986
_chemical_formula_sum 'Cs2 Fe4 Na10 O12'
_chemical_formula_weight 911.082
_space_group_IT_number 122
_symmetry_cell_setting tetragonal
_symmetry_Int_Tables_number 122
_symmetry_space_group_name_Hall 'I -4 2bw'
_symmetry_space_group_name_H-M 'I -4 2 d'
_cell_angle_alpha 90
_cell_angle_beta 90
_cell_angle_gamma 90
_cell_formula_units_Z 4
_cell_length_a 9.182(2)
_cell_length_b 9.182(2)
_cell_length_c 20.117(4)
_cell_volume 1696.0(6)
_diffrn_ambient_temperature 293
_diffrn_radiation_probe x-ray
_diffrn_radiation_type AgK\a
_diffrn_radiation_wavelength 0.56083
_exptl_absorpt_coefficient_mu 4.131
_exptl_crystal_density_diffrn 3.568
_exptl_crystal_density_meas 3.53
_exptl_crystal_F_000 1680
_refine_ls_number_reflns 1707
_refine_ls_R_factor_gt 0.0961
_refine_ls_wR_factor_gt 0.0596
_cod_data_source_file RCM-1986-23-201-216.cif
_cod_data_source_block Cs2Na10
_cod_original_cell_volume 1696.1(8)
_cod_database_code 1518158

loop_
_symmetry_equiv_pos_site_id
_symmetry_equiv_pos_as_xyz
1 x,y,z
2 y,-x,-z
3 -x,-y,z
4 -y,x,-z
5 x,1/2-y,1/4-z
6 1/2-y,-x,3/4+z
7 -x,1/2+y,1/4-z
8 1/2+y,x,3/4+z
9 1/2+x,1/2+y,1/2+z
10 1/2+y,1/2-x,1/2-z
11 1/2-x,1/2-y,1/2+z
12 1/2-y,1/2+x,1/2-z
13 1/2+x,-y,3/4-z
14 -y,1/2-x,1/4+z
15 1/2-x,y,3/4-z
16 y,1/2+x,1/4+z

loop_
_atom_site_aniso_label
_atom_site_aniso_U_11
_atom_site_aniso_U_22
_atom_site_aniso_U_33
_atom_site_aniso_U_23
_atom_site_aniso_U_13
_atom_site_aniso_U_12
Fe 0.0084(4) 0.0094(5) 0.0072(5) 0.0003(6) 0.0015(5) 0.0016(4)
O1 0.013(3) 0.014(3) 0.024(4) 0.0000 0.0000 0.004(3)
O2 0.015(3) 0.014(3) 0.033(5) 0.013(4) 0.0000 0.0000
O3 0.029(3) 0.024(4) 0.017(3) 0.002(3) 0.005(2) 0.008(3)
O4 0.013(4) 0.029(3) 0.018(3) 0.008(2) -0.004(2) 0.003(3)
Cs 0.0233(4) 0.0126(4) 0.0234(5) -0.009(2) 0.0000 0.0000
Na1 0.035(4) 0.035(4) 0.033(5) 0.0000 0.0000 0.0000
Na2 0.065(5) 0.065(5) 0.029(5) 0.0000 0.0000 0.0000
Na3 0.007(2) 0.003(2) 0.022(3) 0.0000 0.0000 0.009(2)
Na4 0.047(2) 0.0174(15) 0.016(2) -0.0030(16) -0.0205(19) 0.020(3)
Na5 0.020(3) 0.020(3) 0.039(4) 0.017(4) 0.004(3) 0.013(5)

loop_
_atom_site_label
_atom_site_type_symbol
_atom_site_thermal_displace_type
_atom_site_fract_x
_atom_site_fract_y
_atom_site_fract_z
_atom_site_occupancy
_atom_site_U_iso_or_equiv
Fe Fe Uani 0.29720(10) 0.04270(10) 0.12900(10) 1.000 0.0083(3)
O1 O Uani 0.50000 0.00000 0.1286(6) 1.000 0.0170(19)
O2 O Uani 0.2901(9) 0.25000 0.12500 1.000 0.021(2)
O3 O Uani 0.4820(8) 0.2279(10) 0.9609(3) 1.000 0.0233(19)
O4 O Uani 0.2741(8) 0.9644(7) 0.6995(4) 1.000 0.0200(19)
Cs Cs Uani 0.25000 0.03560(10) 0.87500 1.000 0.0198(3)
Na1 Na Uani 0.00000 0.00000 0.00000 1.000 0.034(3)
Na2 Na Uani 0.50000 0.00000 0.25000 1.000 0.053(3)
Na3 Na Uani 0.00000 0.00000 0.2579(3) 1.000 0.0107(14)
Na4 Na Uani 0.2476(5) 0.7524(5) 0.2598(2) 1.000 0.0268(11)
Na5 Na Uani 0.5426(8) 0.2477(10) 0.1605(3) 0.500 0.0263(19)

loop_
_atom_type_symbol
_atom_type_description
_atom_type_scat_dispersion_real
_atom_type_scat_dispersion_imag
_atom_type_scat_source
Cs Cs -0.7527 1.3916 ' International Tables Vol C Tables 4.2.6.8 and 6.1.1.4'
Fe Fe 0.2886 0.5448 ' International Tables Vol C Tables 4.2.6.8 and 6.1.1.4'
Na Na 0.0218 0.0150 ' International Tables Vol C Tables 4.2.6.8 and 6.1.1.4'
O O 0.0056 0.0036 ' International Tables Vol C Tables 4.2.6.8 and 6.1.1.4'

loop_
_geom_angle_atom_site_label_1
_geom_angle_atom_site_label_2
_geom_angle_atom_site_label_3
_geom_angle
_geom_angle_site_symmetry_1
_geom_angle_site_symmetry_3
_geom_angle_publ_flag
O1 Fe O2 103.8(3) . . yes
O1 Fe O4 105.2(4) . 15_545 yes
O1 Fe O3 106.1(4) . 16_544 yes
O2 Fe O4 109.8(2) . 15_545 yes
O2 Fe O3 109.0(3) . 16_544 yes
O3 Fe O4 121.3(3) 16_544 15_545 yes
Fe O1 Fe 179.5(7) . 3_655 yes
Fe O2 Fe 176.1(5) . 5_555 yes

loop_
_geom_bond_atom_site_label_1
_geom_bond_atom_site_label_2
_geom_bond_distance
_geom_bond_site_symmetry_2
_geom_bond_publ_flag
Fe O1 1.9030(10) . yes
Fe O2 1.9062(10) . yes
Fe O4 1.855(8) 15_545 yes
Fe O3 1.852(7) 16_544 yes
